data_2105969
loop_
_publ_author_name
Jin-Long
'Uemura, Kazuhiro'
'Ebihara, Masahiro'

_publ_section_title
;
 Assembled structures of tetrakis(biimidazole)dirhodium complexes
 hydrogen-bonded with common inorganic anions
;
_journal_issue 6
_journal_name_full 'Acta Crystallographica Section B'
_journal_page_first 1006
_journal_page_last 1019
_journal_paper_doi 10.1107/S2052520614021428
_journal_volume 70
_journal_year 2014
_chemical_formula_moiety 'C30 H38 N18 O2 Rh2, 4(B F4)'
_chemical_formula_sum 'C30 H38 B4 F16 N18 O2 Rh2'
_chemical_formula_weight 1235.84
_space_group_IT_number 15
_symmetry_cell_setting monoclinic
_symmetry_space_group_name_Hall '-C 2yc'
_symmetry_space_group_name_H-M 'C 1 2/c 1'
_atom_sites_solution_hydrogens geom
_atom_sites_solution_primary direct
_atom_sites_solution_secondary difmap
_audit_creation_method SHELXL-97
_cell_angle_alpha 90.00
_cell_angle_beta 111.673(6)
_cell_angle_gamma 90.00
_cell_formula_units_Z 4
_cell_length_a 16.073(10)
_cell_length_b 19.104(11)
_cell_length_c 16.399(10)
_cell_measurement_reflns_used 4208
_cell_measurement_temperature 296(2)
_cell_measurement_theta_max 27.5
_cell_measurement_theta_min 3.0
_cell_volume 4679(5)
_computing_cell_refinement CrystalClear
_computing_data_collection 'CrystalClear (Molecular Structure Corporation & Rigaku Corporation, 2001)'
_computing_data_reduction CrystalClear
_computing_molecular_graphics 'Mercury (Macrae et al., 2008)'
_computing_publication_material 'Yadokari-XG 2009 (Wakita, Nemoto et al., 2009)'
_computing_structure_refinement 'SHELXL-97 (Sheldrick, 2008)'
_computing_structure_solution 'SIR97 (Altomare et al., 1999)'
_diffrn_ambient_temperature 296(2)
_diffrn_detector_area_resol_mean 14.62
_diffrn_measured_fraction_theta_full 0.995
_diffrn_measured_fraction_theta_max 0.995
_diffrn_measurement_device_type 'Rigaku/MSC Mercury CCD'
_diffrn_measurement_method \w
_diffrn_radiation_monochromator graphite
_diffrn_radiation_type MoK\a
_diffrn_radiation_wavelength 0.71069
_diffrn_reflns_av_R_equivalents 0.0562
_diffrn_reflns_av_sigmaI/netI 0.0579
_diffrn_reflns_limit_h_max 20
_diffrn_reflns_limit_h_min -20
_diffrn_reflns_limit_k_max 24
_diffrn_reflns_limit_k_min -22
_diffrn_reflns_limit_l_max 21
_diffrn_reflns_limit_l_min -20
_diffrn_reflns_number 17721
_diffrn_reflns_theta_full 27.50
_diffrn_reflns_theta_max 27.50
_diffrn_reflns_theta_min 3.03
_diffrn_source 'rotating-anode X-ray tube'
_exptl_absorpt_coefficient_mu 0.822
_exptl_absorpt_correction_T_max 0.8910
_exptl_absorpt_correction_T_min 0.7651
_exptl_absorpt_correction_type numerical
_exptl_absorpt_process_details 'NUMABS (Higashi, 1999)'
_exptl_crystal_colour green
_exptl_crystal_density_diffrn 1.754
_exptl_crystal_density_method 'not measured'
_exptl_crystal_description prismatic
_exptl_crystal_F_000 2456
_exptl_crystal_size_max 0.47
_exptl_crystal_size_mid 0.38
_exptl_crystal_size_min 0.23
_refine_diff_density_max 2.601
_refine_diff_density_min -0.943
_refine_diff_density_rms 0.146
_refine_ls_extinction_method none
_refine_ls_goodness_of_fit_ref 1.053
_refine_ls_hydrogen_treatment constr
_refine_ls_matrix_type full
_refine_ls_number_parameters 392
_refine_ls_number_reflns 5356
_refine_ls_number_restraints 474
_refine_ls_restrained_S_all 1.120
_refine_ls_R_factor_all 0.0921
_refine_ls_R_factor_gt 0.0658
_refine_ls_shift/su_max 0.000
_refine_ls_shift/su_mean 0.000
_refine_ls_structure_factor_coef Fsqd
_refine_ls_weighting_details 'calc w=1/[\s^2^(Fo^2^)+(0.1143P)^2^+8.0854P] where P=(Fo^2^+2Fc^2^)/3'
_refine_ls_weighting_scheme calc
_refine_ls_wR_factor_gt 0.1833
_refine_ls_wR_factor_ref 0.2127
_reflns_number_gt 3475
_reflns_number_total 5356
_reflns_threshold_expression >2sigma(I)
_cod_data_source_file ry5061sup1.cif
_cod_data_source_block IV
_cod_original_sg_symbol_H-M C2/c
_cod_database_code 2105969
_publcif_datablock.id {17564ba7-9d7f-429b-b71e-f93e47174cf3}

loop_
_symmetry_equiv_pos_as_xyz
'x, y, z'
'-x, y, -z+1/2'
'x+1/2, y+1/2, z'
'-x+1/2, y+1/2, -z+1/2'
'-x, -y, -z'
'x, -y, z-1/2'
'-x+1/2, -y+1/2, -z'
'x+1/2, -y+1/2, z-1/2'

loop_
_atom_site_label
_atom_site_type_symbol
_atom_site_fract_x
_atom_site_fract_y
_atom_site_fract_z
_atom_site_U_iso_or_equiv
_atom_site_adp_type
_atom_site_occupancy
_atom_site_symmetry_multiplicity
_atom_site_calc_flag
_atom_site_refinement_flags
_atom_site_disorder_assembly
_atom_site_disorder_group
Rh1 Rh 0.41335(3) 0.249529(18) 0.23305(3) 0.03572(19) Uani 1 1 d . . .
N1 N 0.4147(3) 0.1473(2) 0.2727(3) 0.0445(10) Uani 1 1 d . . .
C1 C 0.3907(4) 0.1019(3) 0.2065(4) 0.0484(13) Uani 1 1 d . . .
N2 N 0.3880(4) 0.0366(3) 0.2348(4) 0.0600(14) Uani 1 1 d . . .
H2N H 0.3739 -0.0006 0.2031 0.072 Uiso 1 1 calc R . .
C2 C 0.4115(5) 0.0404(3) 0.3226(4) 0.0667(18) Uani 1 1 d . . .
H2 H 0.4163 0.0031 0.3605 0.080 Uiso 1 1 calc R . .
C3 C 0.4269(4) 0.1089(3) 0.3455(4) 0.0547(15) Uani 1 1 d . . .
H3 H 0.4432 0.1265 0.4022 0.066 Uiso 1 1 calc R . .
N3 N 0.3833(3) 0.1988(2) 0.1155(3) 0.0461(10) Uani 1 1 d . . .
C4 C 0.3711(4) 0.1304(3) 0.1198(4) 0.0491(13) Uani 1 1 d . . .
N4 N 0.3405(3) 0.1017(3) 0.0403(3) 0.0596(13) Uani 1 1 d . . .
H4N H 0.3281 0.0582 0.0281 0.071 Uiso 1 1 calc R . .
C5 C 0.3327(4) 0.1545(4) -0.0182(4) 0.0645(17) Uani 1 1 d . . .
H5 H 0.3131 0.1502 -0.0789 0.077 Uiso 1 1 calc R . .
C6 C 0.3589(4) 0.2139(3) 0.0285(4) 0.0576(15) Uani 1 1 d . . .
H6 H 0.3601 0.2581 0.0052 0.069 Uiso 1 1 calc R . .
N5 N 0.4278(3) 0.2999(2) 0.3473(3) 0.0448(10) Uani 1 1 d . . .
C7 C 0.4072(4) 0.3678(3) 0.3355(4) 0.0482(13) Uani 1 1 d . . .
N6 N 0.4012(4) 0.3952(3) 0.4078(3) 0.0696(16) Uani 1 1 d . . .
H6N H 0.3886 0.4380 0.4148 0.084 Uiso 1 1 calc R . .
C8 C 0.4183(5) 0.3433(4) 0.4682(4) 0.075(2) Uani 1 1 d . . .
H8 H 0.4197 0.3476 0.5252 0.090 Uiso 1 1 calc R . .
C9 C 0.4330(4) 0.2843(3) 0.4305(4) 0.0551(14) Uani 1 1 d . . .
H9 H 0.4447 0.2404 0.4566 0.066 Uiso 1 1 calc R . .
N7 N 0.4008(3) 0.3510(2) 0.1913(3) 0.0442(10) Uani 1 1 d . . .
C10 C 0.3940(4) 0.3959(3) 0.2500(4) 0.0494(13) Uani 1 1 d . . .
N8 N 0.3768(5) 0.4606(3) 0.2165(4) 0.0656(15) Uani 1 1 d . . .
H8N H 0.3695 0.4976 0.2431 0.079 Uiso 1 1 calc R . .
C11 C 0.3732(5) 0.4568(3) 0.1329(4) 0.0699(19) Uani 1 1 d . . .
H11 H 0.3625 0.4938 0.0935 0.084 Uiso 1 1 calc R . .
C12 C 0.3880(4) 0.3886(3) 0.1169(4) 0.0517(14) Uani 1 1 d . . .
H12 H 0.3892 0.3710 0.0645 0.062 Uiso 1 1 calc R . .
O1 O 0.2648(3) 0.2572(2) 0.2061(3) 0.0508(11) Uani 1 1 d . . .
C13 C 0.2404(4) 0.2318(4) 0.2615(5) 0.0620(17) Uani 1 1 d . . .
H13 H 0.2794 0.2013 0.3020 0.074 Uiso 1 1 calc R . .
N9 N 0.1626(4) 0.2445(3) 0.2685(5) 0.0694(18) Uani 1 1 d . . .
C14 C 0.1026(7) 0.2945(7) 0.2105(7) 0.133(5) Uani 1 1 d . . .
H14 H 0.1353 0.3358 0.2074 0.200 Uiso 1 1 calc R . .
H14A H 0.0567 0.3066 0.2324 0.200 Uiso 1 1 calc R . .
H14B H 0.0756 0.2745 0.1530 0.200 Uiso 1 1 calc R . .
C15 C 0.1370(6) 0.2101(6) 0.3350(6) 0.102(3) Uani 1 1 d . . .
H15 H 0.1793 0.1738 0.3628 0.154 Uiso 1 1 calc R . .
H15A H 0.0784 0.1900 0.3079 0.154 Uiso 1 1 calc R . .
H15B H 0.1363 0.2438 0.3782 0.154 Uiso 1 1 calc R . .
B1 B 0.3728(6) 0.5813(4) 0.3763(5) 0.084(2) Uani 1 1 d DU . .
F1 F 0.3661(4) 0.6447(2) 0.4079(3) 0.119(2) Uani 1 1 d DU A .
F2A F 0.3234(11) 0.5794(7) 0.2867(6) 0.097(5) Uani 0.54(3) 1 d PDU A 1
F3A F 0.4522(8) 0.5549(8) 0.3920(12) 0.135(6) Uani 0.54(3) 1 d PDU A 1
F4A F 0.3269(15) 0.5346(6) 0.4113(12) 0.135(6) Uani 0.54(3) 1 d PDU A 1
F2B F 0.3065(11) 0.5591(12) 0.3080(13) 0.138(8) Uani 0.46(3) 1 d PDU A 2
F3B F 0.4468(12) 0.5868(13) 0.3499(17) 0.162(8) Uani 0.46(3) 1 d PDU A 2
F4B F 0.399(3) 0.5367(7) 0.4449(9) 0.159(10) Uani 0.46(3) 1 d PDU A 2
B2A B 0.3488(12) -0.0920(9) 0.0443(9) 0.116(6) Uani 0.421(17) 1 d PDU B 1
B2B B 0.3638(10) -0.0916(7) 0.0493(8) 0.118(5) Uani 0.579(17) 1 d PDU B 2
F5 F 0.3608(7) -0.0812(4) 0.1280(4) 0.204(4) Uani 1 1 d DU . .
F6A F 0.2633(11) -0.1049(16) -0.0042(11) 0.216(11) Uani 0.421(17) 1 d PDU B 1
F7A F 0.3754(16) -0.0348(8) 0.0129(11) 0.149(8) Uani 0.421(17) 1 d PDU B 1
F8A F 0.3993(17) -0.1463(9) 0.0386(12) 0.149(9) Uani 0.421(17) 1 d PDU B 1
F6B F 0.4504(8) -0.0890(11) 0.0576(10) 0.202(8) Uani 0.579(17) 1 d PDU B 2
F7B F 0.3295(13) -0.1534(6) 0.0162(9) 0.167(8) Uani 0.579(17) 1 d PDU B 2
F8B F 0.3172(11) -0.0413(7) -0.0046(9) 0.176(7) Uani 0.579(17) 1 d PDU B 2

loop_
_atom_site_aniso_label
_atom_site_aniso_U_11
_atom_site_aniso_U_22
_atom_site_aniso_U_33
_atom_site_aniso_U_23
_atom_site_aniso_U_13
_atom_site_aniso_U_12
Rh1 0.0436(3) 0.0330(3) 0.0329(3) 0.00079(13) 0.0169(2) -0.00020(14)
N1 0.059(3) 0.031(2) 0.045(2) 0.0014(18) 0.021(2) -0.0035(19)
C1 0.058(3) 0.035(3) 0.057(3) 0.003(2) 0.027(3) -0.005(2)
N2 0.087(4) 0.031(3) 0.067(3) -0.002(2) 0.034(3) -0.008(2)
C2 0.094(5) 0.041(3) 0.070(4) 0.013(3) 0.036(4) -0.001(3)
C3 0.064(3) 0.059(4) 0.045(3) 0.006(3) 0.025(3) -0.005(3)
N3 0.053(2) 0.043(3) 0.042(2) -0.0011(19) 0.018(2) 0.0028(19)
C4 0.062(3) 0.039(3) 0.046(3) -0.005(2) 0.020(3) -0.003(2)
N4 0.077(3) 0.046(3) 0.049(3) -0.010(2) 0.016(2) -0.007(2)
C5 0.084(4) 0.068(4) 0.045(3) -0.009(3) 0.026(3) -0.008(3)
C6 0.080(4) 0.050(4) 0.049(3) 0.006(3) 0.030(3) -0.001(3)
N5 0.055(2) 0.041(2) 0.041(2) 0.0005(18) 0.022(2) 0.0014(19)
C7 0.064(3) 0.043(3) 0.042(3) 0.001(2) 0.025(3) 0.005(3)
N6 0.115(5) 0.052(3) 0.057(3) -0.006(2) 0.049(3) 0.008(3)
C8 0.116(6) 0.067(5) 0.053(4) 0.000(3) 0.044(4) 0.006(4)
C9 0.073(4) 0.054(4) 0.048(3) 0.001(3) 0.034(3) -0.003(3)
N7 0.055(2) 0.039(2) 0.038(2) 0.0001(18) 0.0163(19) -0.0002(19)
C10 0.067(3) 0.034(3) 0.050(3) -0.003(2) 0.025(3) 0.004(2)
N8 0.115(5) 0.028(3) 0.056(3) 0.006(2) 0.034(3) 0.012(3)
C11 0.112(6) 0.043(4) 0.057(4) 0.010(3) 0.032(4) 0.010(3)
C12 0.069(4) 0.046(3) 0.039(3) 0.007(2) 0.018(3) 0.004(3)
O1 0.052(2) 0.057(3) 0.052(3) 0.0060(17) 0.030(2) -0.0021(16)
C13 0.051(3) 0.070(4) 0.064(4) 0.000(3) 0.020(3) 0.003(3)
N9 0.066(4) 0.093(5) 0.070(4) 0.015(3) 0.049(3) 0.006(3)
C14 0.096(6) 0.196(13) 0.131(9) 0.075(9) 0.069(7) 0.061(8)
C15 0.106(6) 0.124(8) 0.104(6) 0.026(6) 0.070(6) 0.009(6)
B1 0.125(6) 0.065(5) 0.059(4) -0.009(3) 0.029(4) 0.031(5)
F1 0.190(5) 0.070(3) 0.084(3) -0.010(2) 0.033(3) 0.045(3)
F2A 0.144(11) 0.071(6) 0.065(5) -0.003(4) 0.026(5) 0.021(6)
F3A 0.124(7) 0.107(11) 0.141(13) -0.043(10) 0.012(7) 0.045(7)
F4A 0.207(15) 0.101(7) 0.114(11) 0.021(7) 0.077(11) 0.026(8)
F2B 0.096(8) 0.176(18) 0.130(11) -0.077(12) 0.027(9) 0.011(10)
F3B 0.126(10) 0.23(2) 0.143(16) -0.048(13) 0.067(11) 0.007(11)
F4B 0.31(3) 0.066(7) 0.087(8) 0.000(6) 0.062(12) 0.068(12)
B2A 0.173(14) 0.068(12) 0.114(11) -0.041(13) 0.060(13) -0.016(11)
B2B 0.193(12) 0.062(10) 0.097(10) -0.014(9) 0.051(12) -0.016(10)
F5 0.363(11) 0.135(6) 0.136(5) -0.060(4) 0.118(6) -0.021(6)
F6A 0.185(14) 0.16(2) 0.252(19) -0.046(16) 0.026(15) -0.056(12)
F7A 0.23(2) 0.056(8) 0.185(16) -0.026(9) 0.106(17) -0.011(10)
F8A 0.27(2) 0.073(10) 0.141(15) 0.009(10) 0.119(16) 0.035(14)
F6B 0.162(9) 0.212(19) 0.198(14) -0.054(13) 0.025(9) 0.002(10)
F7B 0.261(19) 0.065(6) 0.140(10) -0.046(6) 0.035(13) -0.024(9)
F8B 0.218(15) 0.074(8) 0.171(9) -0.013(7) -0.002(11) 0.021(9)

loop_
_atom_type_symbol
_atom_type_description
_atom_type_scat_dispersion_real
_atom_type_scat_dispersion_imag
_atom_type_scat_source
C C 0.0033 0.0016 'International Tables Vol C Tables 4.2.6.8 and 6.1.1.4'
H H 0.0000 0.0000 'International Tables Vol C Tables 4.2.6.8 and 6.1.1.4'
B B 0.0013 0.0007 'International Tables Vol C Tables 4.2.6.8 and 6.1.1.4'
N N 0.0061 0.0033 'International Tables Vol C Tables 4.2.6.8 and 6.1.1.4'
O O 0.0106 0.0060 'International Tables Vol C Tables 4.2.6.8 and 6.1.1.4'
F F 0.0171 0.0103 'International Tables Vol C Tables 4.2.6.8 and 6.1.1.4'
Rh Rh -1.1178 0.9187 'International Tables Vol C Tables 4.2.6.8 and 6.1.1.4'

loop_
_geom_angle_atom_site_label_1
_geom_angle_atom_site_label_2
_geom_angle_atom_site_label_3
_geom_angle_site_symmetry_3
_geom_angle
_geom_angle_publ_flag
N7 Rh1 N5 . 79.88(18) y
N7 Rh1 N3 . 99.97(18) y
N5 Rh1 N3 . 173.40(17) y
N7 Rh1 N1 . 175.25(17) y
N5 Rh1 N1 . 99.96(18) y
N3 Rh1 N1 . 79.63(18) y
N7 Rh1 O1 . 84.66(16) y
N5 Rh1 O1 . 84.44(17) y
N3 Rh1 O1 . 88.97(17) y
N1 Rh1 O1 . 90.60(16) y
N7 Rh1 Rh1 2_655 92.08(13) y
N5 Rh1 Rh1 2_655 93.04(13) y
N3 Rh1 Rh1 2_655 93.55(13) y
N1 Rh1 Rh1 2_655 92.67(13) y
O1 Rh1 Rh1 2_655 176.18(10) y
C1 N1 C3 . 105.8(5) ?
C1 N1 Rh1 . 113.2(4) ?
C3 N1 Rh1 . 140.8(4) ?
N1 C1 N2 . 111.1(5) ?
N1 C1 C4 . 116.7(5) ?
N2 C1 C4 . 132.1(6) ?
C1 N2 C2 . 106.7(5) ?
C1 N2 H2N . 126.6 ?
C2 N2 H2N . 126.6 ?
N2 C2 C3 . 107.3(5) ?
N2 C2 H2 . 126.3 ?
C3 C2 H2 . 126.3 ?
N1 C3 C2 . 109.0(5) ?
N1 C3 H3 . 125.5 ?
C2 C3 H3 . 125.5 ?
C4 N3 C6 . 105.8(5) ?
C4 N3 Rh1 . 113.7(4) ?
C6 N3 Rh1 . 139.6(4) ?
N3 C4 N4 . 111.2(5) ?
N3 C4 C1 . 116.2(5) ?
N4 C4 C1 . 132.6(6) ?
C4 N4 C5 . 106.8(5) ?
C4 N4 H4N . 126.6 ?
C5 N4 H4N . 126.6 ?
C6 C5 N4 . 107.1(5) ?
C6 C5 H5 . 126.5 ?
N4 C5 H5 . 126.5 ?
C5 C6 N3 . 109.0(6) ?
C5 C6 H6 . 125.5 ?
N3 C6 H6 . 125.5 ?
C7 N5 C9 . 106.1(5) ?
C7 N5 Rh1 . 112.7(3) ?
C9 N5 Rh1 . 139.2(4) ?
N6 C7 N5 . 110.4(5) ?
N6 C7 C10 . 133.3(6) ?
N5 C7 C10 . 116.3(5) ?
C7 N6 C8 . 107.5(5) ?
C7 N6 H6N . 126.2 ?
C8 N6 H6N . 126.2 ?
C9 C8 N6 . 107.4(6) ?
C9 C8 H8 . 126.3 ?
N6 C8 H8 . 126.3 ?
C8 C9 N5 . 108.6(6) ?
C8 C9 H9 . 125.7 ?
N5 C9 H9 . 125.7 ?
C10 N7 C12 . 106.4(5) ?
C10 N7 Rh1 . 113.3(4) ?
C12 N7 Rh1 . 139.9(4) ?
N7 C10 N8 . 111.1(5) ?
N7 C10 C7 . 116.3(5) ?
N8 C10 C7 . 132.5(6) ?
C10 N8 C11 . 106.9(5) ?
C10 N8 H8N . 126.6 ?
C11 N8 H8N . 126.6 ?
N8 C11 C12 . 107.5(5) ?
N8 C11 H11 . 126.3 ?
C12 C11 H11 . 126.3 ?
N7 C12 C11 . 108.1(5) ?
N7 C12 H12 . 125.9 ?
C11 C12 H12 . 125.9 ?
C13 O1 Rh1 . 115.8(4) ?
O1 C13 N9 . 124.7(7) ?
O1 C13 H13 . 117.7 ?
N9 C13 H13 . 117.7 ?
C13 N9 C14 . 119.4(7) ?
C13 N9 C15 . 121.4(7) ?
C14 N9 C15 . 119.2(7) ?
N9 C14 H14 . 109.5 ?
N9 C14 H14A . 109.5 ?
H14 C14 H14A . 109.5 ?
N9 C14 H14B . 109.5 ?
H14 C14 H14B . 109.5 ?
H14A C14 H14B . 109.5 ?
N9 C15 H15 . 109.5 ?
N9 C15 H15A . 109.5 ?
H15 C15 H15A . 109.5 ?
N9 C15 H15B . 109.5 ?
H15 C15 H15B . 109.5 ?
H15A C15 H15B . 109.5 ?
F2B B1 F1 . 118.2(10) ?
F3A B1 F1 . 119.1(9) ?
F2B B1 F4B . 114.8(11) ?
F1 B1 F4B . 107.1(7) ?
F3A B1 F2A . 109.5(9) ?
F1 B1 F2A . 109.7(7) ?
F3A B1 F4A . 107.2(8) ?
F1 B1 F4A . 106.6(8) ?
F2A B1 F4A . 103.5(9) ?
F2B B1 F3B . 106.0(10) ?
F1 B1 F3B . 104.4(9) ?
F4B B1 F3B . 105.0(9) ?
F5 B2A F6A . 111.6(13) ?
F5 B2A F8A . 109.3(12) ?
F6A B2A F8A . 109.5(13) ?
F5 B2A F7A . 108.9(12) ?
F6A B2A F7A . 109.0(13) ?
F8A B2A F7A . 108.4(12) ?
F5 B2B F7B . 111.9(12) ?
F5 B2B F8B . 108.9(12) ?
F7B B2B F8B . 108.8(12) ?
F5 B2B F6B . 107.7(11) ?
F7B B2B F6B . 109.3(12) ?
F8B B2B F6B . 110.2(12) ?

loop_
_geom_bond_atom_site_label_1
_geom_bond_atom_site_label_2
_geom_bond_site_symmetry_2
_geom_bond_distance
_geom_bond_publ_flag
Rh1 N7 . 2.041(5) y
Rh1 N5 . 2.042(4) y
Rh1 N3 . 2.049(4) y
Rh1 N1 . 2.057(4) y
Rh1 O1 . 2.266(5) y
Rh1 Rh1 2_655 2.6313(18) y
N1 C1 . 1.331(7) ?
N1 C3 . 1.352(7) ?
C1 N2 . 1.337(7) ?
C1 C4 . 1.444(8) ?
N2 C2 . 1.350(8) ?
N2 H2N . 0.8600 ?
C2 C3 . 1.358(9) ?
C2 H2 . 0.9300 ?
C3 H3 . 0.9300 ?
N3 C4 . 1.328(7) ?
N3 C6 . 1.363(7) ?
C4 N4 . 1.331(7) ?
N4 C5 . 1.365(8) ?
N4 H4N . 0.8600 ?
C5 C6 . 1.348(9) ?
C5 H5 . 0.9300 ?
C6 H6 . 0.9300 ?
N5 C7 . 1.336(7) ?
N5 C9 . 1.368(7) ?
C7 N6 . 1.332(7) ?
C7 C10 . 1.442(8) ?
N6 C8 . 1.357(8) ?
N6 H6N . 0.8600 ?
C8 C9 . 1.348(9) ?
C8 H8 . 0.9300 ?
C9 H9 . 0.9300 ?
N7 C10 . 1.324(7) ?
N7 C12 . 1.364(7) ?
C10 N8 . 1.339(7) ?
N8 C11 . 1.353(9) ?
N8 H8N . 0.8600 ?
C11 C12 . 1.366(9) ?
C11 H11 . 0.9300 ?
C12 H12 . 0.9300 ?
O1 C13 . 1.216(9) ?
C13 N9 . 1.319(9) ?
C13 H13 . 0.9300 ?
N9 C14 . 1.439(11) ?
N9 C15 . 1.458(10) ?
C14 H14 . 0.9600 ?
C14 H14A . 0.9600 ?
C14 H14B . 0.9600 ?
C15 H15 . 0.9600 ?
C15 H15A . 0.9600 ?
C15 H15B . 0.9600 ?
B1 F2B . 1.300(11) ?
B1 F3A . 1.306(10) ?
B1 F1 . 1.338(8) ?
B1 F4B . 1.349(10) ?
B1 F2A . 1.389(10) ?
B1 F4A . 1.408(11) ?
B1 F3B . 1.412(12) ?
B2A F5 . 1.330(13) ?
B2A F6A . 1.333(14) ?
B2A F8A . 1.341(14) ?
B2A F7A . 1.344(14) ?
B2B F5 . 1.324(13) ?
B2B F7B . 1.331(13) ?
B2B F8B . 1.333(13) ?
B2B F6B . 1.350(13) ?

loop_
_geom_hbond_atom_site_label_D
_geom_hbond_atom_site_label_H
_geom_hbond_atom_site_label_A
_geom_hbond_distance_DH
_geom_hbond_distance_HA
_geom_hbond_distance_DA
_geom_hbond_angle_DHA
_geom_hbond_publ_flag
N2 H2N F5 0.86 1.93 2.786(8) 170.1 y
N4 H4N F8B 0.86 1.97 2.818(15) 170.7 y
N4 H4N F7A 0.86 1.98 2.738(17) 145.8 y
N6 H6N F4B 0.86 1.94 2.773(13) 162.7 y
N6 H6N F4A 0.86 2.09 2.927(16) 165.9 y
N6 H6N F3A 0.86 2.54 3.19(2) 133.6 y
N8 H8N F2A 0.86 1.97 2.817(15) 166.8 y
N8 H8N F2B 0.86 2.08 2.884(19) 154.9 y
N8 H8N F3B 0.86 2.43 3.169(19) 144.2 y
N8 H8N F3A 0.86 2.56 3.227(15) 135.7 y

loop_
_geom_torsion_atom_site_label_1
_geom_torsion_atom_site_label_2
_geom_torsion_atom_site_label_3
_geom_torsion_atom_site_label_4
_geom_torsion_site_symmetry_1
_geom_torsion_site_symmetry_3
_geom_torsion_site_symmetry_4
_geom_torsion
_geom_torsion_publ_flag
N1 Rh1 Rh1 N3 . 2_655 2_655 -43.72(18) y
N5 Rh1 Rh1 N7 . 2_655 2_655 -43.72(17) y
N7 Rh1 N1 C1 . . . 81(2) ?
N5 Rh1 N1 C1 . . . 169.0(4) ?
N3 Rh1 N1 C1 . . . -4.3(4) ?
O1 Rh1 N1 C1 . . . 84.5(4) ?
Rh1 Rh1 N1 C1 2_655 . . -97.4(4) ?
N7 Rh1 N1 C3 . . . -93(2) ?
N5 Rh1 N1 C3 . . . -5.4(7) ?
N3 Rh1 N1 C3 . . . -178.7(7) ?
O1 Rh1 N1 C3 . . . -89.8(6) ?
Rh1 Rh1 N1 C3 2_655 . . 88.2(6) ?
C3 N1 C1 N2 . . . -0.4(7) ?
Rh1 N1 C1 N2 . . . -176.7(4) ?
C3 N1 C1 C4 . . . 178.4(5) ?
Rh1 N1 C1 C4 . . . 2.1(7) ?
N1 C1 N2 C2 . . . -0.3(8) ?
C4 C1 N2 C2 . . . -178.8(7) ?
C1 N2 C2 C3 . . . 0.9(8) ?
C1 N1 C3 C2 . . . 1.0(7) ?
Rh1 N1 C3 C2 . . . 175.6(5) ?
N2 C2 C3 N1 . . . -1.2(8) ?
N7 Rh1 N3 C4 . . . -169.1(4) ?
N5 Rh1 N3 C4 . . . -81.0(15) ?
N1 Rh1 N3 C4 . . . 6.1(4) ?
O1 Rh1 N3 C4 . . . -84.7(4) ?
Rh1 Rh1 N3 C4 2_655 . . 98.2(4) ?
N7 Rh1 N3 C6 . . . -1.4(7) ?
N5 Rh1 N3 C6 . . . 86.7(16) ?
N1 Rh1 N3 C6 . . . 173.8(7) ?
O1 Rh1 N3 C6 . . . 83.0(6) ?
Rh1 Rh1 N3 C6 2_655 . . -94.2(6) ?
C6 N3 C4 N4 . . . 0.2(7) ?
Rh1 N3 C4 N4 . . . 171.9(4) ?
C6 N3 C4 C1 . . . -178.6(5) ?
Rh1 N3 C4 C1 . . . -6.9(7) ?
N1 C1 C4 N3 . . . 3.2(8) ?
N2 C1 C4 N3 . . . -178.3(6) ?
N1 C1 C4 N4 . . . -175.2(6) ?
N2 C1 C4 N4 . . . 3.3(12) ?
N3 C4 N4 C5 . . . 0.0(7) ?
C1 C4 N4 C5 . . . 178.5(7) ?
C4 N4 C5 C6 . . . -0.2(7) ?
N4 C5 C6 N3 . . . 0.3(8) ?
C4 N3 C6 C5 . . . -0.3(7) ?
Rh1 N3 C6 C5 . . . -168.5(5) ?
N7 Rh1 N5 C7 . . . 10.7(4) ?
N3 Rh1 N5 C7 . . . -78.6(15) ?
N1 Rh1 N5 C7 . . . -164.4(4) ?
O1 Rh1 N5 C7 . . . -74.8(4) ?
Rh1 Rh1 N5 C7 2_655 . . 102.3(4) ?
N7 Rh1 N5 C9 . . . 171.5(6) ?
N3 Rh1 N5 C9 . . . 82.2(16) ?
N1 Rh1 N5 C9 . . . -3.7(6) ?
O1 Rh1 N5 C9 . . . 85.9(6) ?
Rh1 Rh1 N5 C9 2_655 . . -97.0(6) ?
C9 N5 C7 N6 . . . 1.2(7) ?
Rh1 N5 C7 N6 . . . 168.2(4) ?
C9 N5 C7 C10 . . . -177.3(5) ?
Rh1 N5 C7 C10 . . . -10.3(7) ?
N5 C7 N6 C8 . . . 0.0(8) ?
C10 C7 N6 C8 . . . 178.1(7) ?
C7 N6 C8 C9 . . . -1.2(9) ?
N6 C8 C9 N5 . . . 1.9(8) ?
C7 N5 C9 C8 . . . -1.9(7) ?
Rh1 N5 C9 C8 . . . -163.4(5) ?
N5 Rh1 N7 C10 . . . -9.7(4) ?
N3 Rh1 N7 C10 . . . 163.6(4) ?
N1 Rh1 N7 C10 . . . 79(2) ?
O1 Rh1 N7 C10 . . . 75.6(4) ?
Rh1 Rh1 N7 C10 2_655 . . -102.4(4) ?
N5 Rh1 N7 C12 . . . 179.1(6) ?
N3 Rh1 N7 C12 . . . -7.5(6) ?
N1 Rh1 N7 C12 . . . -92(2) ?
O1 Rh1 N7 C12 . . . -95.6(6) ?
Rh1 Rh1 N7 C12 2_655 . . 86.4(6) ?
C12 N7 C10 N8 . . . 0.4(7) ?
Rh1 N7 C10 N8 . . . -173.7(4) ?
C12 N7 C10 C7 . . . -178.7(5) ?
Rh1 N7 C10 C7 . . . 7.2(7) ?
N6 C7 C10 N7 . . . -175.9(7) ?
N5 C7 C10 N7 . . . 2.1(8) ?
N6 C7 C10 N8 . . . 5.1(13) ?
N5 C7 C10 N8 . . . -176.8(7) ?
N7 C10 N8 C11 . . . -0.5(8) ?
C7 C10 N8 C11 . . . 178.5(7) ?
C10 N8 C11 C12 . . . 0.3(9) ?
C10 N7 C12 C11 . . . -0.2(7) ?
Rh1 N7 C12 C11 . . . 171.3(5) ?
N8 C11 C12 N7 . . . -0.1(8) ?
N7 Rh1 O1 C13 . . . -136.6(5) ?
N5 Rh1 O1 C13 . . . -56.3(5) ?
N3 Rh1 O1 C13 . . . 123.3(5) ?
N1 Rh1 O1 C13 . . . 43.7(5) ?
Rh1 Rh1 O1 C13 2_655 . . -105.3(17) ?
Rh1 O1 C13 N9 . . . 163.8(6) ?
O1 C13 N9 C14 . . . -3.6(13) ?
O1 C13 N9 C15 . . . 177.8(8) ?
